data_7025603
loop_
_publ_author_name
'Zhang, Chun-Jing'
'Pang, Hai-Jun'
'Tang, Qun'
'Wang, Hui-Yuan'
'Chen, Ya-Guang'

_publ_section_title
;
 Tailoring microstructures of isopolymolybdates: regular tuning of the
 ligand spacer length and metal coordination preferences.
;
_journal_issue 34
_journal_name_full 'Dalton transactions (Cambridge, England : 2003)'
_journal_page_first 7993
_journal_page_last 7999
_journal_paper_doi 10.1039/c002037k
_journal_volume 39
_journal_year 2010
_chemical_formula_sum 'C7 H12 Cu2 Mo3 N6 O11'
_chemical_formula_weight 771.15
_chemical_name_systematic
;
?
;
_space_group_IT_number 2
_symmetry_cell_setting triclinic
_symmetry_space_group_name_Hall '-P 1'
_symmetry_space_group_name_H-M 'P -1'
_atom_sites_solution_hydrogens geom
_atom_sites_solution_primary direct
_atom_sites_solution_secondary difmap
_audit_creation_method SHELXL-97
_cell_angle_alpha 68.561(5)
_cell_angle_beta 73.317(4)
_cell_angle_gamma 76.600(3)
_cell_formula_units_Z 2
_cell_length_a 7.5960(2)
_cell_length_b 11.2990(5)
_cell_length_c 11.3000(7)
_cell_measurement_reflns_used 25
_cell_measurement_temperature 293(2)
_cell_measurement_theta_max 15
_cell_measurement_theta_min 7.5
_cell_volume 855.95(8)
_computing_cell_refinement CrysAlis
_computing_data_collection 'CrysAlis (Oxford Diffraction, 2006)'
_computing_data_reduction CrysAlis
_computing_structure_refinement 'SHELXL-97 (Sheldrick, 1997)'
_computing_structure_solution 'SHELXS-97 (Sheldrick, 1990)'
_diffrn_ambient_temperature 293(2)
_diffrn_detector_area_resol_mean 10.0
_diffrn_measured_fraction_theta_full 0.993
_diffrn_measured_fraction_theta_max 0.835
_diffrn_measurement_device_type 'Oxford Diffraction Gemini R Ultra'
_diffrn_measurement_method '\w scan'
_diffrn_radiation_monochromator graphite
_diffrn_radiation_source 'fine-focus sealed tube'
_diffrn_radiation_type MoK\a
_diffrn_radiation_wavelength 0.71069
_diffrn_reflns_av_R_equivalents 0.0269
_diffrn_reflns_av_sigmaI/netI 0.0649
_diffrn_reflns_limit_h_max 10
_diffrn_reflns_limit_h_min -10
_diffrn_reflns_limit_k_max 15
_diffrn_reflns_limit_k_min -15
_diffrn_reflns_limit_l_max 15
_diffrn_reflns_limit_l_min -11
_diffrn_reflns_number 6469
_diffrn_reflns_theta_full 25.00
_diffrn_reflns_theta_max 29.23
_diffrn_reflns_theta_min 4.17
_exptl_absorpt_coefficient_mu 4.655
_exptl_absorpt_correction_T_max 0.599
_exptl_absorpt_correction_T_min 0.596
_exptl_absorpt_correction_type multi-scan
_exptl_absorpt_process_details
;
CrysAlis (Oxford Diffraction, 2006)
;
_exptl_crystal_colour red
_exptl_crystal_density_diffrn 2.992
_exptl_crystal_density_method 'not measured'
_exptl_crystal_description cuboid
_exptl_crystal_F_000 736.0
_exptl_crystal_size_max 0.1121
_exptl_crystal_size_mid 0.1116
_exptl_crystal_size_min 0.1111
_refine_diff_density_max 1.856
_refine_diff_density_min -1.468
_refine_diff_density_rms 0.201
_refine_ls_extinction_method none
_refine_ls_goodness_of_fit_ref 0.922
_refine_ls_hydrogen_treatment refall
_refine_ls_matrix_type full
_refine_ls_number_parameters 262
_refine_ls_number_reflns 4664
_refine_ls_number_restraints 0
_refine_ls_restrained_S_all 0.922
_refine_ls_R_factor_all 0.0583
_refine_ls_R_factor_gt 0.0384
_refine_ls_shift/su_max 0.000
_refine_ls_shift/su_mean 0.000
_refine_ls_structure_factor_coef Fsqd
_refine_ls_weighting_details 'calc w=1/[\s^2^(Fo^2^)+(0.0524P)^2^+0.0000P] where P=(Fo^2^+2Fc^2^)/3'
_refine_ls_weighting_scheme calc
_refine_ls_wR_factor_gt 0.0880
_refine_ls_wR_factor_ref 0.0919
_reflns_number_gt 2781
_reflns_number_total 4664
_reflns_threshold_expression >2sigma(I)
_cod_data_source_file c002037k.txt
_cod_data_source_block compound2
_cod_depositor_comments
;
The following automatic conversions were performed:

'_symmetry_cell_setting' value 'Triclinic' changed to 'triclinic'
according to /home/saulius/struct/CIF-dictionaries/cif_core.dic
dictionary named 'cif_core.dic' version 2.4.2 from 2011-04-26.

Automatic conversion script
Id: cif_fix_values 1891 2012-01-12 08:04:46Z andrius 
;
_cod_original_sg_symbol_H-M P-1
_cod_database_code 7025603

loop_
_symmetry_equiv_pos_as_xyz
'x, y, z'
'-x, -y, -z'

loop_
_atom_site_label
_atom_site_type_symbol
_atom_site_fract_x
_atom_site_fract_y
_atom_site_fract_z
_atom_site_U_iso_or_equiv
_atom_site_adp_type
_atom_site_occupancy
_atom_site_symmetry_multiplicity
_atom_site_calc_flag
_atom_site_refinement_flags
Mo1 Mo -0.05214(6) 0.41429(5) 0.16931(5) 0.00938(12) Uani 1 1 d .
Mo2 Mo -0.45457(6) 0.59532(5) -0.16753(5) 0.01173(13) Uani 1 1 d .
Mo3 Mo -0.17174(7) 0.34001(5) -0.05412(5) 0.01444(13) Uani 1 1 d .
Cu2 Cu 0.26153(13) 0.11790(9) 0.21277(9) 0.0341(2) Uani 1 1 d .
Cu1 Cu 0.73047(15) 0.04528(10) -0.77115(9) 0.0384(3) Uani 1 1 d .
O10 O 0.8317(6) 0.1868(4) -0.9414(5) 0.0288(11) Uani 1 1 d .
O9 O -0.4501(6) 0.7585(4) -0.2127(5) 0.0283(11) Uani 1 1 d .
O8 O -0.1623(6) 0.4578(5) 0.3048(5) 0.0306(12) Uani 1 1 d .
O7 O -0.4234(6) 0.5694(5) -0.3122(5) 0.0303(11) Uani 1 1 d .
O6 O 0.0231(6) 0.2530(4) 0.2314(5) 0.0277(11) Uani 1 1 d .
O5 O -0.1010(7) 0.3133(5) -0.2010(5) 0.0337(12) Uani 1 1 d .
O4 O -0.4354(5) 0.3987(4) -0.0422(4) 0.0211(10) Uani 1 1 d .
O3 O -0.0385(6) 0.6047(4) 0.0361(4) 0.0217(10) Uani 1 1 d .
O2 O -0.2018(6) 0.5497(4) -0.1445(5) 0.0234(10) Uani 1 1 d .
O1 O -0.2766(6) 0.4070(4) 0.1259(5) 0.0215(10) Uani 1 1 d .
N2 N 0.7537(8) -0.0117(5) -0.3956(6) 0.0297(14) Uani 1 1 d .
N5 N 0.7274(8) 0.0483(6) -0.6021(5) 0.0261(13) Uani 1 1 d .
N4 N 0.3450(8) 0.1770(5) -0.1739(6) 0.0268(13) Uani 1 1 d .
C5 C 0.7208(10) 0.1994(8) -0.3682(8) 0.0366(18) Uani 1 1 d .
H5A H 0.8338 0.2385 -0.4038 0.044 Uiso 1 1 calc R
H5B H 0.7215 0.1457 -0.2789 0.044 Uiso 1 1 calc R
C4 C 0.5546(11) 0.3039(7) -0.3694(8) 0.0366(19) Uani 1 1 d .
H4A H 0.5660 0.3561 -0.3210 0.044 Uiso 1 1 calc R
H4B H 0.5579 0.3588 -0.4588 0.044 Uiso 1 1 calc R
N3 N 0.3018(8) 0.1134(5) 0.0377(5) 0.0257(13) Uani 1 1 d .
N1 N 0.7180(8) 0.1196(5) -0.4442(5) 0.0250(13) Uani 1 1 d .
C3 C 0.3560(9) 0.2054(7) -0.0716(7) 0.0266(15) Uani 1 1 d .
H3A H 0.3959 0.2793 -0.0766 0.032 Uiso 1 1 calc R
C1 C 0.7028(10) 0.1512(7) -0.5654(7) 0.0275(16) Uani 1 1 d .
H1A H 0.6778 0.2352 -0.6188 0.033 Uiso 1 1 calc R
C2 C 0.3679(10) 0.2566(7) -0.3124(7) 0.0336(18) Uani 1 1 d .
H2A H 0.2707 0.3300 -0.3207 0.040 Uiso 1 1 calc R
H2B H 0.3536 0.2067 -0.3621 0.040 Uiso 1 1 calc R
C6 C 0.7574(11) -0.0489(7) -0.4941(7) 0.0315(17) Uani 1 1 d .
H6A H 0.7789 -0.1348 -0.4893 0.038 Uiso 1 1 calc R
O1W O -0.0788(15) 0.6434(12) -0.5055(11) 0.137(4) Uani 1 1 d .
H1WA H -0.1931 0.6364 -0.4732 0.164 Uiso 1 1 d R
H1WB H -0.0228 0.6122 -0.4431 0.164 Uiso 1 1 d R
N6 N 0.2798(8) 0.0614(5) -0.1299(6) 0.0272(13) Uani 1 1 d .
C7 C 0.2558(10) 0.0283(7) -0.0029(7) 0.0292(16) Uani 1 1 d .
H7A H 0.2109 -0.0471 0.0543 0.035 Uiso 1 1 calc R

loop_
_atom_site_aniso_label
_atom_site_aniso_U_11
_atom_site_aniso_U_22
_atom_site_aniso_U_33
_atom_site_aniso_U_23
_atom_site_aniso_U_13
_atom_site_aniso_U_12
Mo1 0.0062(2) 0.0100(2) 0.0126(2) -0.00193(19) -0.00445(18) -0.00233(18)
Mo2 0.0080(2) 0.0114(2) 0.0156(3) -0.0016(2) -0.00557(19) -0.00176(19)
Mo3 0.0127(2) 0.0121(2) 0.0207(3) -0.0061(2) -0.0062(2) -0.0016(2)
Cu2 0.0466(5) 0.0336(5) 0.0236(5) -0.0112(4) -0.0122(4) 0.0003(4)
Cu1 0.0578(6) 0.0399(6) 0.0241(5) -0.0146(4) -0.0095(5) -0.0118(5)
O10 0.032(2) 0.022(2) 0.033(3) -0.007(2) -0.010(2) -0.006(2)
O9 0.030(2) 0.019(2) 0.036(3) -0.002(2) -0.016(2) -0.004(2)
O8 0.027(2) 0.037(3) 0.030(3) -0.014(2) -0.003(2) -0.005(2)
O7 0.028(2) 0.040(3) 0.029(3) -0.015(2) -0.010(2) -0.005(2)
O6 0.019(2) 0.024(2) 0.035(3) -0.003(2) -0.007(2) -0.004(2)
O5 0.034(3) 0.040(3) 0.033(3) -0.019(2) -0.008(2) -0.004(2)
O4 0.017(2) 0.020(2) 0.027(2) -0.004(2) -0.0086(19) -0.0046(18)
O3 0.017(2) 0.022(2) 0.025(2) -0.0013(19) -0.0079(19) -0.0055(18)
O2 0.017(2) 0.024(2) 0.030(3) -0.007(2) -0.0080(19) -0.0025(19)
O1 0.017(2) 0.017(2) 0.033(3) -0.010(2) -0.0094(19) -0.0014(18)
N2 0.043(3) 0.024(3) 0.023(3) -0.006(3) -0.014(3) -0.001(3)
N5 0.033(3) 0.028(3) 0.018(3) -0.007(2) -0.006(2) -0.003(3)
N4 0.035(3) 0.019(3) 0.025(3) -0.009(2) -0.004(3) -0.002(3)
C5 0.037(4) 0.040(4) 0.041(5) -0.022(4) -0.005(4) -0.011(4)
C4 0.058(5) 0.023(4) 0.027(4) -0.012(3) 0.001(4) -0.011(4)
N3 0.032(3) 0.026(3) 0.023(3) -0.013(3) -0.006(3) -0.003(3)
N1 0.032(3) 0.022(3) 0.024(3) -0.010(2) -0.010(3) 0.001(2)
C3 0.032(4) 0.022(3) 0.028(4) -0.011(3) -0.007(3) -0.004(3)
C1 0.039(4) 0.019(3) 0.023(4) -0.004(3) -0.011(3) -0.002(3)
C2 0.041(4) 0.033(4) 0.024(4) -0.012(3) -0.009(3) 0.004(3)
C6 0.053(5) 0.017(3) 0.028(4) -0.006(3) -0.018(4) -0.003(3)
O1W 0.121(8) 0.172(11) 0.132(9) -0.045(8) -0.043(7) -0.037(8)
N6 0.038(3) 0.021(3) 0.025(3) -0.008(2) -0.010(3) -0.005(3)
C7 0.038(4) 0.028(4) 0.022(4) -0.008(3) -0.004(3) -0.008(3)

loop_
_atom_type_symbol
_atom_type_description
_atom_type_scat_dispersion_real
_atom_type_scat_dispersion_imag
_atom_type_scat_source
C C 0.0033 0.0016 'International Tables Vol C Tables 4.2.6.8 and 6.1.1.4'
H H 0.0000 0.0000 'International Tables Vol C Tables 4.2.6.8 and 6.1.1.4'
N N 0.0061 0.0033 'International Tables Vol C Tables 4.2.6.8 and 6.1.1.4'
O O 0.0106 0.0060 'International Tables Vol C Tables 4.2.6.8 and 6.1.1.4'
Mn Mn 0.3368 0.7283 'International Tables Vol C Tables 4.2.6.8 and 6.1.1.4'
Cu Cu 0.3201 1.2651 'International Tables Vol C Tables 4.2.6.8 and 6.1.1.4'
Mo Mo -1.6832 0.6857 'International Tables Vol C Tables 4.2.6.8 and 6.1.1.4'

loop_
_geom_angle_atom_site_label_1
_geom_angle_atom_site_label_2
_geom_angle_atom_site_label_3
_geom_angle
_geom_angle_site_symmetry_1
_geom_angle_site_symmetry_3
O8 Mo1 O6 103.7(2) . .
O8 Mo1 O1 95.4(2) . .
O6 Mo1 O1 100.0(2) . .
O8 Mo1 O2 100.4(2) . 2_565
O6 Mo1 O2 89.4(2) . 2_565
O1 Mo1 O2 159.2(2) . 2_565
O8 Mo1 O3 96.3(2) . .
O6 Mo1 O3 155.96(19) . .
O1 Mo1 O3 91.18(17) . .
O2 Mo1 O3 73.78(17) 2_565 .
O8 Mo1 O3 165.2(2) . 2_565
O6 Mo1 O3 88.7(2) . 2_565
O1 Mo1 O3 74.29(17) . 2_565
O2 Mo1 O3 87.54(17) 2_565 2_565
O3 Mo1 O3 73.8(2) . 2_565
O7 Mo2 O9 103.6(2) . .
O7 Mo2 O2 100.1(2) . .
O9 Mo2 O2 93.6(2) . .
O7 Mo2 O1 92.6(2) . 2_465
O9 Mo2 O1 100.25(19) . 2_465
O2 Mo2 O1 158.45(19) . 2_465
O7 Mo2 O4 98.8(2) . .
O9 Mo2 O4 156.2(2) . .
O2 Mo2 O4 74.69(17) . .
O1 Mo2 O4 86.31(16) 2_465 .
O7 Mo2 O4 164.36(19) . 2_465
O9 Mo2 O4 86.2(2) . 2_465
O2 Mo2 O4 91.17(18) . 2_465
O1 Mo2 O4 73.49(17) 2_465 2_465
O4 Mo2 O4 73.68(19) . 2_465
O5 Mo3 O10 103.7(2) . 1_456
O5 Mo3 O3 104.7(2) . 2_565
O10 Mo3 O3 101.5(2) 1_456 2_565
O5 Mo3 O4 102.6(2) . .
O10 Mo3 O4 102.5(2) 1_456 .
O3 Mo3 O4 137.9(2) 2_565 .
O5 Mo3 O2 93.1(2) . .
O10 Mo3 O2 163.2(2) 1_456 .
O3 Mo3 O2 73.38(17) 2_565 .
O4 Mo3 O2 73.59(16) . .
O5 Mo3 O1 171.6(2) . .
O10 Mo3 O1 84.6(2) 1_456 .
O3 Mo3 O1 74.44(17) 2_565 .
O4 Mo3 O1 73.97(17) . .
O2 Mo3 O1 78.56(16) . .
N3 Cu2 N2 144.2(3) . 2_655
N3 Cu2 O6 104.0(2) . .
N2 Cu2 O6 100.5(2) 2_655 .
N3 Cu2 O9 108.7(2) . 2_565
N2 Cu2 O9 95.0(2) 2_655 2_565
O6 Cu2 O9 94.30(19) . 2_565
N5 Cu1 N6 145.1(2) . 2_654
N5 Cu1 O10 122.1(2) . .
N6 Cu1 O10 91.2(2) 2_654 .
Mo3 O10 Cu1 155.1(3) 1_654 .
Mo2 O9 Cu2 136.3(2) . 2_565
Mo1 O6 Cu2 140.6(2) . .
Mo3 O4 Mo2 105.22(17) . .
Mo3 O4 Mo2 103.80(19) . 2_465
Mo2 O4 Mo2 106.32(19) . 2_465
Mo3 O3 Mo1 106.2(2) 2_565 .
Mo3 O3 Mo1 103.79(18) 2_565 2_565
Mo1 O3 Mo1 106.2(2) . 2_565
Mo2 O2 Mo1 154.0(3) . 2_565
Mo2 O2 Mo3 103.67(19) . .
Mo1 O2 Mo3 102.00(18) 2_565 .
Mo1 O1 Mo2 152.0(3) . 2_465
Mo1 O1 Mo3 103.94(18) . .
Mo2 O1 Mo3 103.1(2) 2_465 .
C6 N2 N1 103.5(5) . .
C6 N2 Cu2 127.5(5) . 2_655
N1 N2 Cu2 127.4(5) . 2_655
C1 N5 C6 102.6(6) . .
C1 N5 Cu1 127.2(5) . .
C6 N5 Cu1 130.2(5) . .
C3 N4 N6 108.9(5) . .
C3 N4 C2 129.7(6) . .
N6 N4 C2 120.9(6) . .
N1 C5 C4 111.8(7) . .
C2 C4 C5 115.1(6) . .
C3 N3 C7 103.7(6) . .
C3 N3 Cu2 126.4(5) . .
C7 N3 Cu2 129.1(5) . .
C1 N1 N2 108.2(6) . .
C1 N1 C5 130.8(6) . .
N2 N1 C5 120.8(6) . .
N3 C3 N4 110.2(6) . .
N1 C1 N5 111.7(6) . .
N4 C2 C4 112.9(6) . .
N2 C6 N5 114.1(6) . .
C7 N6 N4 103.1(6) . .
C7 N6 Cu1 127.0(5) . 2_654
N4 N6 Cu1 129.0(4) . 2_654
N6 C7 N3 114.2(6) . .

loop_
_geom_bond_atom_site_label_1
_geom_bond_atom_site_label_2
_geom_bond_distance
_geom_bond_site_symmetry_2
Mo1 O8 1.706(5) .
Mo1 O6 1.718(4) .
Mo1 O1 1.931(4) .
Mo1 O2 1.983(4) 2_565
Mo1 O3 2.134(4) .
Mo1 O3 2.299(5) 2_565
Mo2 O7 1.706(5) .
Mo2 O9 1.730(5) .
Mo2 O2 1.936(4) .
Mo2 O1 1.964(4) 2_465
Mo2 O4 2.152(4) .
Mo2 O4 2.296(5) 2_465
Mo3 O5 1.707(5) .
Mo3 O10 1.734(4) 1_456
Mo3 O3 1.930(4) 2_565
Mo3 O4 1.940(4) .
Mo3 O2 2.196(4) .
Mo3 O1 2.293(5) .
Cu2 N3 1.931(6) .
Cu2 N2 1.959(6) 2_655
Cu2 O6 2.095(5) .
Cu2 O9 2.220(5) 2_565
Cu1 N5 1.916(6) .
Cu1 N6 1.946(6) 2_654
Cu1 O10 2.079(5) .
O10 Mo3 1.734(4) 1_654
O9 Cu2 2.220(5) 2_565
O4 Mo2 2.296(5) 2_465
O3 Mo3 1.930(4) 2_565
O3 Mo1 2.299(5) 2_565
O2 Mo1 1.983(4) 2_565
O1 Mo2 1.964(4) 2_465
N2 C6 1.317(9) .
N2 N1 1.371(8) .
N2 Cu2 1.959(6) 2_655
N5 C1 1.329(9) .
N5 C6 1.346(8) .
N4 C3 1.336(9) .
N4 N6 1.372(8) .
N4 C2 1.475(9) .
C5 N1 1.462(10) .
C5 C4 1.515(11) .
C4 C2 1.512(11) .
N3 C3 1.321(8) .
N3 C7 1.352(9) .
N1 C1 1.316(9) .
N6 C7 1.312(9) .
N6 Cu1 1.946(6) 2_654
